data_7222109
loop_
_publ_author_name
'Tang, Si-Fu'
'Li, Xuebing'

_publ_section_title
;
 Lanthanide diphosphonates based on a V-shaped ligand: syntheses,
 structures, experimental and theoretical luminescence properties
;
_journal_issue 40
_journal_name_full CrystEngComm
_journal_page_first 7723
_journal_paper_doi 10.1039/C5CE01366F
_journal_volume 17
_journal_year 2015
_chemical_absolute_configuration unk
_chemical_formula_sum 'C21 H34 Gd2 O23 P6'
_chemical_formula_weight 1154.80
_chemical_name_systematic
;
 ?
;
_space_group_crystal_system cubic
_space_group_IT_number 199
_space_group_name_Hall 'I 2b 2c 3'
_space_group_name_H-M_alt 'I 21 3'
_symmetry_space_group_name_Hall 'I 2b 2c 3'
_symmetry_space_group_name_H-M 'I 21 3'
_atom_sites_solution_hydrogens mixed
_audit_creation_method SHELXL-2013
_audit_update_record
;
2015-08-24 deposited with the CCDC.
2015-09-10 downloaded from the CCDC.
;
_cell_angle_alpha 90
_cell_angle_beta 90
_cell_angle_gamma 90
_cell_formula_units_Z 4
_cell_length_a 16.0416(9)
_cell_length_b 16.0416(9)
_cell_length_c 16.0416(9)
_cell_measurement_temperature 296(2)
_cell_volume 4128.0(4)
_computing_cell_refinement 'Bruker XSCANS'
_computing_data_collection 'Bruker XSCANS'
_computing_data_reduction 'Bruker SHELXTL'
_computing_molecular_graphics 'Bruker SHELXTL'
_computing_publication_material 'Bruker SHELXTL'
_computing_structure_refinement 'SHELXL-2013 (Sheldrick, 2013)'
_computing_structure_solution 'Bruker SHELXTL'
_diffrn_ambient_temperature 296(2)
_diffrn_measured_fraction_theta_full 0.970
_diffrn_measured_fraction_theta_max 0.994
_diffrn_measurement_device_type 'Bruker P4'
_diffrn_radiation_type MoK\a
_diffrn_radiation_wavelength 0.71073
_diffrn_reflns_av_R_equivalents 0.0602
_diffrn_reflns_av_unetI/netI 0.0409
_diffrn_reflns_laue_measured_fraction_full 0.970
_diffrn_reflns_laue_measured_fraction_max 0.994
_diffrn_reflns_limit_h_max 19
_diffrn_reflns_limit_h_min -16
_diffrn_reflns_limit_k_max 17
_diffrn_reflns_limit_k_min -19
_diffrn_reflns_limit_l_max 18
_diffrn_reflns_limit_l_min -16
_diffrn_reflns_number 6288
_diffrn_reflns_point_group_measured_fraction_full 0.974
_diffrn_reflns_point_group_measured_fraction_max 0.997
_diffrn_reflns_theta_full 25.242
_diffrn_reflns_theta_max 24.928
_diffrn_reflns_theta_min 3.111
_exptl_absorpt_coefficient_mu 3.495
_exptl_absorpt_correction_T_max 0.485
_exptl_absorpt_correction_T_min 0.480
_exptl_absorpt_correction_type multi-scan
_exptl_crystal_colour colorless
_exptl_crystal_density_diffrn 1.858
_exptl_crystal_description cubic
_exptl_crystal_F_000 2248
_exptl_crystal_size_max 0.21
_exptl_crystal_size_mid 0.21
_exptl_crystal_size_min 0.21
_refine_diff_density_max 0.475
_refine_diff_density_min -0.425
_refine_diff_density_rms 0.087
_refine_ls_abs_structure_details
;
 Flack x determined using 450 quotients [(I+)-(I-)]/[(I+)+(I-)]
 (Parsons and Flack (2004), Acta Cryst. A60, s61).
;
_refine_ls_abs_structure_Flack -0.034(14)
_refine_ls_extinction_method none
_refine_ls_goodness_of_fit_ref 1.039
_refine_ls_hydrogen_treatment constr
_refine_ls_matrix_type full
_refine_ls_number_parameters 82
_refine_ls_number_reflns 1222
_refine_ls_number_restraints 45
_refine_ls_restrained_S_all 1.082
_refine_ls_R_factor_all 0.0374
_refine_ls_R_factor_gt 0.0279
_refine_ls_shift/su_max 0.050
_refine_ls_shift/su_mean 0.010
_refine_ls_structure_factor_coef Fsqd
_refine_ls_weighting_details
;
 w=1/[\s^2^(Fo^2^)+(0.0273P)^2^+6.5066P]
 where P=(Fo^2^+2Fc^2^)/3
;
_refine_ls_weighting_scheme calc
_refine_ls_wR_factor_gt 0.0559
_refine_ls_wR_factor_ref 0.0595
_reflns_Friedel_coverage 0.794
_reflns_friedel_fraction_full 0.978
_reflns_friedel_fraction_max 1.000
_reflns_number_gt 1096
_reflns_number_total 1222
_reflns_threshold_expression 'I > 2\s(I)'
_cod_data_source_file c5ce01366f2.cif
_cod_data_source_block 2
_cod_depositor_comments 'Adding full bibliography for 7222107--7222110.cif.'
_cod_original_cell_volume 4128.0(7)
_cod_database_code 7222109
_shelx_space_group_comment
;
The symmetry employed for this shelxl refinement is uniquely defined
by the following loop, which should always be used as a source of
symmetry information in preference to the above space-group names.
They are only intended as comments.
;
_shelxl_version_number 2013-2

loop_
_space_group_symop_operation_xyz
'x, y, z'
'-x+1/2, -y, z+1/2'
'-x, y+1/2, -z+1/2'
'x+1/2, -y+1/2, -z'
'z, x, y'
'z+1/2, -x+1/2, -y'
'-z+1/2, -x, y+1/2'
'-z, x+1/2, -y+1/2'
'y, z, x'
'-y, z+1/2, -x+1/2'
'y+1/2, -z+1/2, -x'
'-y+1/2, -z, x+1/2'
'x+1/2, y+1/2, z+1/2'
'-x+1, -y+1/2, z+1'
'-x+1/2, y+1, -z+1'
'x+1, -y+1, -z+1/2'
'z+1/2, x+1/2, y+1/2'
'z+1, -x+1, -y+1/2'
'-z+1, -x+1/2, y+1'
'-z+1/2, x+1, -y+1'
'y+1/2, z+1/2, x+1/2'
'-y+1/2, z+1, -x+1'
'y+1, -z+1, -x+1/2'
'-y+1, -z+1/2, x+1'

loop_
_atom_site_label
_atom_site_type_symbol
_atom_site_fract_x
_atom_site_fract_y
_atom_site_fract_z
_atom_site_U_iso_or_equiv
_atom_site_adp_type
_atom_site_occupancy
_atom_site_site_symmetry_order
_atom_site_calc_flag
_atom_site_refinement_flags_posn
_atom_site_refinement_flags_adp
_atom_site_refinement_flags_occupancy
Gd1 Gd 1.14142(2) 1.14142(2) 0.14142(2) 0.01599(3) Uani 1 3 d S T P
O1 O 1.04921(11) 0.89325(12) 0.11319(12) 0.0414(6) Uani 1 1 d . . .
H1B H 1.0348 0.8494 0.1350 0.062 Uiso 1 1 calc R U .
O1W O 0.98241(14) 0.98241(14) -0.01759(14) 0.0605(11) Uani 1 3 d S T P
H1W H 0.9731 1.0303 -0.0399 0.073 Uiso 0.3333 1 d R U P
H2W H 0.9322 0.9677 -0.0190 0.073 Uiso 0.3333 1 d R U P
O2 O 1.15787(11) 1.00214(9) 0.12427(10) 0.0342(6) Uani 1 1 d . . .
O2W O 1.0000 0.7500 0.1835(2) 0.0773(12) Uani 1 2 d S TU P
H3W H 0.9703 0.7514 0.1398 0.093 Uiso 0.5 1 d R U P
H4W H 1.0092 0.7206 0.2266 0.093 Uiso 0.5 1 d R U P
O3 O 1.16045(11) 0.87576(10) 0.21913(10) 0.0357(6) Uani 1 1 d . . .
P1 P 1.14298(4) 0.91098(3) 0.13451(4) 0.02263(15) Uani 1 1 d . . .
C1 C 1.2500 0.8984(2) 0.0000 0.0246(11) Uani 1 2 d S T P
H1A H 1.2500 0.9564 0.0000 0.030 Uiso 1 2 calc R U P
C2 C 1.20472(16) 0.85761(17) 0.05999(14) 0.0306(7) Uani 1 1 d . U .
C3 C 1.2054(2) 0.76879(18) 0.0583(2) 0.0518(8) Uani 1 1 d . U .
H3A H 1.1747 0.7395 0.0978 0.062 Uiso 1 1 calc R U .
C4 C 1.2500 0.7257(3) 0.0000 0.0675(11) Uani 1 2 d S TU P
C5 C 1.2500 0.6284(3) 0.0000 0.0853(14) Uani 1 2 d S TU P
H5A H 1.2653 0.6084 -0.0543 0.128 Uiso 0.5 1 calc R U P
H5B H 1.1953 0.6084 0.0139 0.128 Uiso 0.5 1 calc R U P
H5C H 1.2894 0.6084 0.0404 0.128 Uiso 0.5 1 calc R U P

loop_
_atom_site_aniso_label
_atom_site_aniso_U_11
_atom_site_aniso_U_22
_atom_site_aniso_U_33
_atom_site_aniso_U_23
_atom_site_aniso_U_13
_atom_site_aniso_U_12
Gd1 0.01599(3) 0.01599(3) 0.01599(3) 0.00075(5) 0.00075(5) 0.00075(5)
O1 0.0371(11) 0.0383(10) 0.0487(12) 0.0093(9) 0.0016(9) -0.0087(9)
O1W 0.0605(11) 0.0605(11) 0.0605(11) -0.0038(13) -0.0038(13) -0.0038(13)
O2 0.0445(12) 0.0192(8) 0.0390(11) -0.0016(7) 0.0119(9) 0.0009(7)
O2W 0.092(2) 0.078(2) 0.061(2) 0.000 0.000 -0.0352(18)
O3 0.0477(11) 0.0417(11) 0.0176(8) 0.0047(8) 0.0095(8) 0.0028(9)
P1 0.0297(3) 0.0204(3) 0.0177(3) 0.0016(3) 0.0030(4) 0.0004(3)
C1 0.035(2) 0.0139(17) 0.0251(19) 0.000 0.0093(16) 0.000
C2 0.0429(13) 0.0212(11) 0.0277(12) 0.0006(12) 0.0112(11) 0.0003(14)
C3 0.0705(16) 0.0272(13) 0.0576(15) 0.0062(12) 0.0329(13) -0.0025(13)
C4 0.090(2) 0.0372(17) 0.076(2) 0.000 0.0417(18) 0.000
C5 0.111(3) 0.048(2) 0.097(3) 0.000 0.045(2) 0.000

loop_
_atom_type_symbol
_atom_type_description
_atom_type_scat_dispersion_real
_atom_type_scat_dispersion_imag
_atom_type_scat_source
C C 0.0033 0.0016 'International Tables Vol C Tables 4.2.6.8 and 6.1.1.4'
H H 0.0000 0.0000 'International Tables Vol C Tables 4.2.6.8 and 6.1.1.4'
O O 0.0106 0.0060 'International Tables Vol C Tables 4.2.6.8 and 6.1.1.4'
P P 0.1023 0.0942 'International Tables Vol C Tables 4.2.6.8 and 6.1.1.4'
Gd Gd -0.1653 3.9035 'International Tables Vol C Tables 4.2.6.8 and 6.1.1.4'

loop_
_geom_angle_atom_site_label_1
_geom_angle_atom_site_label_2
_geom_angle_atom_site_label_3
_geom_angle
_geom_angle_site_symmetry_1
_geom_angle_site_symmetry_3
O2 Gd1 O2 90.52(6) . 5_654
O2 Gd1 O2 90.52(6) . 9_564
O2 Gd1 O2 90.52(6) 5_654 9_564
O2 Gd1 O3 89.10(6) . 16_465
O2 Gd1 O3 179.21(6) 5_654 16_465
O2 Gd1 O3 90.18(6) 9_564 16_465
O2 Gd1 O3 179.20(6) . 24_663
O2 Gd1 O3 90.18(6) 5_654 24_663
O2 Gd1 O3 89.10(6) 9_564 24_663
O3 Gd1 O3 90.20(6) 16_465 24_663
O2 Gd1 O3 90.18(6) . 20_645
O2 Gd1 O3 89.10(6) 5_654 20_645
O2 Gd1 O3 179.21(6) 9_564 20_645
O3 Gd1 O3 90.20(6) 16_465 20_645
O3 Gd1 O3 90.20(6) 24_663 20_645
P1 O2 Gd1 159.21(11) . .
P1 O3 Gd1 155.86(11) . 16_465
O2 P1 O3 116.12(10) . .
O2 P1 O1 107.90(10) . .
O3 P1 O1 107.99(10) . .
O2 P1 C2 108.05(12) . .
O3 P1 C2 108.94(11) . .
O1 P1 C2 107.53(11) . .
C2 C1 C2 123.0(3) 15_744 .
C1 C2 C3 117.4(3) . .
C1 C2 P1 122.6(2) . .
C3 C2 P1 120.0(2) . .
C4 C3 C2 121.6(3) . .
C3 C4 C3 119.1(4) . 15_744
C3 C4 C5 120.4(2) . .
C3 C4 C5 120.4(2) 15_744 .

loop_
_geom_bond_atom_site_label_1
_geom_bond_atom_site_label_2
_geom_bond_distance
_geom_bond_site_symmetry_2
Gd1 O2 2.2667(15) .
Gd1 O2 2.2667(15) 5_654
Gd1 O2 2.2667(15) 9_564
Gd1 O3 2.2744(16) 16_465
Gd1 O3 2.2744(16) 24_663
Gd1 O3 2.2744(16) 20_645
O1 P1 1.5687(19) .
O2 P1 1.4907(16) .
O3 P1 1.4967(17) .
O3 Gd1 2.2744(16) 16_465
P1 C2 1.773(3) .
C1 C2 1.372(3) 15_744
C1 C2 1.372(3) .
C2 C3 1.425(4) .
C3 C4 1.366(4) .
C4 C3 1.366(4) 15_744
C4 C5 1.561(7) .
